data_4348932
loop_
_publ_author_name
'Soussi, K.'
'Jung, J.'
'Pointillart, F.'
'Le Guennic, B.'
'Lefeuvre, B.'
'Golhen, S.'
'Cador, O.'
'Guyot, Y.'
'Maury, O.'
'Ouahab, L.'

_publ_section_title
;
 Magnetic and photo-physical investigations into DyIII and YbIII complexes
 involving tetrathiafulvalene ligand
;
_journal_issue 12
_journal_name_full 'Inorganic Chemistry Frontiers'
_journal_page_first 1105
_journal_paper_doi 10.1039/C5QI00087D
_journal_volume 2
_journal_year 2015
_chemical_formula_sum 'C20 H16 N2 O5 S6'
_chemical_formula_weight 556.71
_space_group_IT_number 14
_space_group_name_Hall '-P 2yab'
_space_group_name_H-M_alt 'P 1 21/a 1'
_symmetry_cell_setting monoclinic
_symmetry_space_group_name_H-M 'P 1 21/a 1'
_atom_sites_solution_hydrogens geom
_atom_sites_solution_primary direct
_atom_sites_solution_secondary difmap
_audit_creation_method SHELXL-97
_audit_update_record
;
2015-06-16 deposited with the CCDC.
2015-10-26 downloaded from the CCDC.
;
_cell_angle_alpha 90.00
_cell_angle_beta 107.908(2)
_cell_angle_gamma 90.00
_cell_formula_units_Z 4
_cell_length_a 13.2244(3)
_cell_length_b 12.1843(4)
_cell_length_c 15.3079(4)
_cell_measurement_reflns_used 9997
_cell_measurement_temperature 293(2)
_cell_measurement_theta_max 27.103
_cell_measurement_theta_min 2.910
_cell_volume 2347.06(12)
_computing_structure_refinement 'SHELXL-97 (Sheldrick, 1997)'
_diffrn_ambient_temperature 293(2)
_diffrn_measured_fraction_theta_full 0.996
_diffrn_measured_fraction_theta_max 0.996
_diffrn_radiation_monochromator graphite
_diffrn_radiation_source 'fine-focus sealed tube'
_diffrn_radiation_type MoK\a
_diffrn_radiation_wavelength 0.71073
_diffrn_reflns_av_R_equivalents 0.0625
_diffrn_reflns_av_sigmaI/netI 0.0396
_diffrn_reflns_limit_h_max 16
_diffrn_reflns_limit_h_min -16
_diffrn_reflns_limit_k_max 15
_diffrn_reflns_limit_k_min -15
_diffrn_reflns_limit_l_max 19
_diffrn_reflns_limit_l_min -19
_diffrn_reflns_number 27589
_diffrn_reflns_theta_full 27.10
_diffrn_reflns_theta_max 27.10
_diffrn_reflns_theta_min 2.96
_exptl_absorpt_coefficient_mu 0.619
_exptl_absorpt_correction_type none
_exptl_crystal_colour red
_exptl_crystal_density_diffrn 1.575
_exptl_crystal_density_method 'not measured'
_exptl_crystal_description block
_exptl_crystal_F_000 1144
_exptl_crystal_size_max 0.11
_exptl_crystal_size_mid 0.09
_exptl_crystal_size_min 0.08
_refine_diff_density_max 0.439
_refine_diff_density_min -0.479
_refine_diff_density_rms 0.064
_refine_ls_extinction_method none
_refine_ls_goodness_of_fit_ref 1.025
_refine_ls_hydrogen_treatment constr
_refine_ls_matrix_type full
_refine_ls_number_parameters 298
_refine_ls_number_reflns 5151
_refine_ls_number_restraints 0
_refine_ls_restrained_S_all 1.025
_refine_ls_R_factor_all 0.0798
_refine_ls_R_factor_gt 0.0509
_refine_ls_shift/su_max 0.001
_refine_ls_shift/su_mean 0.000
_refine_ls_structure_factor_coef Fsqd
_refine_ls_weighting_details 'calc w=1/[\s^2^(Fo^2^)+(0.0789P)^2^+0.9775P] where P=(Fo^2^+2Fc^2^)/3'
_refine_ls_weighting_scheme calc
_refine_ls_wR_factor_gt 0.1327
_refine_ls_wR_factor_ref 0.1519
_reflns_number_gt 3539
_reflns_number_total 5151
_reflns_threshold_expression >2sigma(I)
_cod_data_source_file c5qi00087d2.cif
_cod_data_source_block import-ks-edo-ttf-2pynoxide
_cod_original_cell_volume 2347.06(11)
_cod_original_sg_symbol_H-M P21/a
_cod_database_code 4348932

loop_
_symmetry_equiv_pos_as_xyz
'x, y, z'
'-x+1/2, y+1/2, -z'
'-x, -y, -z'
'x-1/2, -y-1/2, z'

loop_
_atom_site_label
_atom_site_type_symbol
_atom_site_fract_x
_atom_site_fract_y
_atom_site_fract_z
_atom_site_U_iso_or_equiv
_atom_site_adp_type
_atom_site_occupancy
_atom_site_symmetry_multiplicity
_atom_site_calc_flag
_atom_site_refinement_flags
S6 S 0.45559(6) 0.99724(7) 0.66680(5) 0.0503(2) Uani 1 1 d .
S4 S 0.60193(7) 0.75252(7) 0.87301(6) 0.0535(2) Uani 1 1 d .
S1 S 0.81977(7) 0.74621(7) 1.04271(6) 0.0590(2) Uani 1 1 d .
S5 S 0.41827(6) 0.73333(7) 0.70076(6) 0.0513(2) Uani 1 1 d .
S2 S 0.85244(7) 0.98533(8) 1.01418(6) 0.0618(3) Uani 1 1 d .
S3 S 0.63888(7) 0.98677(7) 0.84241(6) 0.0594(2) Uani 1 1 d .
O3 O 0.9976(2) 0.7469(2) 1.18334(19) 0.0719(7) Uani 1 1 d .
O1 O 0.68519(17) 1.22345(18) 0.59818(17) 0.0584(6) Uani 1 1 d .
C9 C 0.6250(2) 1.0451(2) 0.59936(19) 0.0420(6) Uani 1 1 d .
N1 N 0.69179(18) 1.1192(2) 0.57872(17) 0.0461(6) Uani 1 1 d .
O2 O 0.15235(19) 0.8171(2) 0.63675(18) 0.0701(7) Uani 1 1 d .
O4 O 1.02833(19) 0.9799(2) 1.15644(18) 0.0745(7) Uani 1 1 d .
N2 N 0.2003(2) 0.8887(2) 0.70001(19) 0.0553(7) Uani 1 1 d .
C5 C 0.7745(2) 0.8667(3) 0.97858(19) 0.0471(7) Uani 1 1 d .
C4 C 0.9331(2) 0.8114(3) 1.1151(2) 0.0555(8) Uani 1 1 d .
C15 C 0.3244(3) 0.7424(3) 0.7687(2) 0.0552(8) Uani 1 1 d .
H15A H 0.2642 0.6945 0.7421 0.066 Uiso 1 1 calc R
H15B H 0.3594 0.7180 0.8310 0.066 Uiso 1 1 calc R
C14 C 0.5207(2) 0.8137(3) 0.77121(19) 0.0440(6) Uani 1 1 d .
C7 C 0.5379(2) 0.9197(2) 0.75754(19) 0.0433(6) Uani 1 1 d .
C12 C 0.7789(3) 0.9788(3) 0.5237(2) 0.0618(9) Uani 1 1 d .
H12 H 0.8316 0.9573 0.4987 0.074 Uiso 1 1 calc R
C8 C 0.5481(2) 1.0932(2) 0.6431(2) 0.0446(6) Uani 1 1 d .
H8A H 0.5077 1.1502 0.6032 0.053 Uiso 1 1 calc R
H8B H 0.5882 1.1278 0.7004 0.053 Uiso 1 1 calc R
C16 C 0.2863(2) 0.8569(3) 0.7702(2) 0.0511(7) Uani 1 1 d .
C17 C 0.3353(3) 0.9332(3) 0.8364(2) 0.0622(9) Uani 1 1 d .
H17 H 0.3923 0.9116 0.8862 0.075 Uiso 1 1 calc R
C11 C 0.7130(3) 0.9016(3) 0.5426(2) 0.0600(8) Uani 1 1 d .
H11 H 0.7202 0.8278 0.5302 0.072 Uiso 1 1 calc R
C10 C 0.6352(3) 0.9358(3) 0.5807(2) 0.0515(7) Uani 1 1 d .
H10 H 0.5897 0.8844 0.5936 0.062 Uiso 1 1 calc R
C3 C 0.9464(2) 0.9165(3) 1.1024(2) 0.0542(8) Uani 1 1 d .
C6 C 0.6844(2) 0.8679(3) 0.9082(2) 0.0479(7) Uani 1 1 d .
C13 C 0.7674(2) 1.0854(3) 0.5414(2) 0.0577(8) Uani 1 1 d .
H13 H 0.8121 1.1370 0.5277 0.069 Uiso 1 1 calc R
C20 C 0.1657(3) 0.9936(3) 0.6939(3) 0.0664(10) Uani 1 1 d .
H20 H 0.1066 1.0140 0.6455 0.080 Uiso 1 1 calc R
C19 C 0.2159(4) 1.0697(4) 0.7574(3) 0.0762(11) Uani 1 1 d .
H19 H 0.1919 1.1419 0.7514 0.091 Uiso 1 1 calc R
C18 C 0.3016(4) 1.0404(4) 0.8301(3) 0.0753(11) Uani 1 1 d .
H18 H 0.3361 1.0918 0.8741 0.090 Uiso 1 1 calc R
C1 C 1.0803(5) 0.8100(5) 1.2397(5) 0.150(3) Uani 1 1 d .
H1A H 1.0683 0.8138 1.2990 0.180 Uiso 1 1 calc R
H1B H 1.1448 0.7678 1.2486 0.180 Uiso 1 1 calc R
C2 C 1.1019(4) 0.9117(6) 1.2194(4) 0.153(3) Uani 1 1 d .
H2A H 1.1636 0.9066 1.1979 0.183 Uiso 1 1 calc R
H2B H 1.1246 0.9516 1.2770 0.183 Uiso 1 1 calc R
O1W O 0.99811(19) 0.8469(2) 0.46763(18) 0.0724(7) Uani 1 1 d .

loop_
_atom_site_aniso_label
_atom_site_aniso_U_11
_atom_site_aniso_U_22
_atom_site_aniso_U_33
_atom_site_aniso_U_23
_atom_site_aniso_U_13
_atom_site_aniso_U_12
S6 0.0368(4) 0.0596(5) 0.0491(4) 0.0143(4) 0.0052(3) -0.0008(3)
S4 0.0505(4) 0.0466(5) 0.0525(5) 0.0086(3) -0.0002(3) -0.0003(3)
S1 0.0600(5) 0.0511(5) 0.0502(5) 0.0017(4) -0.0059(4) 0.0026(4)
S5 0.0478(4) 0.0492(5) 0.0502(4) -0.0037(3) 0.0053(3) -0.0050(3)
S2 0.0608(5) 0.0587(5) 0.0524(5) 0.0083(4) -0.0026(4) -0.0101(4)
S3 0.0562(5) 0.0495(5) 0.0550(5) 0.0084(4) -0.0087(4) -0.0087(4)
O3 0.0612(14) 0.0665(16) 0.0669(16) 0.0073(12) -0.0115(12) 0.0089(12)
O1 0.0512(12) 0.0386(12) 0.0803(16) 0.0052(11) 0.0129(11) -0.0016(10)
C9 0.0402(14) 0.0431(16) 0.0379(14) 0.0033(12) 0.0048(11) 0.0017(12)
N1 0.0390(12) 0.0450(15) 0.0505(14) 0.0082(11) 0.0080(11) 0.0021(11)
O2 0.0601(14) 0.0689(17) 0.0693(16) -0.0074(13) 0.0024(12) 0.0018(12)
O4 0.0563(14) 0.0851(19) 0.0662(16) 0.0052(14) -0.0044(12) -0.0180(13)
N2 0.0524(15) 0.0559(17) 0.0599(17) 0.0026(14) 0.0208(13) 0.0001(13)
C5 0.0482(16) 0.0491(17) 0.0394(15) 0.0014(13) 0.0065(12) 0.0032(13)
C4 0.0462(16) 0.067(2) 0.0447(17) 0.0010(15) 0.0009(13) 0.0056(15)
C15 0.0471(16) 0.060(2) 0.0558(19) 0.0101(15) 0.0119(14) -0.0106(15)
C14 0.0392(14) 0.0470(17) 0.0422(15) -0.0002(13) 0.0072(12) 0.0024(12)
C7 0.0369(13) 0.0493(17) 0.0408(15) 0.0040(12) 0.0077(11) -0.0005(12)
C12 0.059(2) 0.072(2) 0.056(2) 0.0061(17) 0.0198(16) 0.0195(18)
C8 0.0454(15) 0.0406(15) 0.0458(16) 0.0014(12) 0.0112(13) -0.0002(12)
C16 0.0493(16) 0.0552(19) 0.0510(17) 0.0068(14) 0.0189(14) -0.0054(14)
C17 0.0591(19) 0.074(3) 0.058(2) -0.0053(18) 0.0250(16) -0.0140(18)
C11 0.071(2) 0.054(2) 0.0519(18) -0.0013(15) 0.0137(16) 0.0179(18)
C10 0.0568(18) 0.0442(17) 0.0505(18) 0.0033(14) 0.0120(14) -0.0001(14)
C3 0.0417(15) 0.069(2) 0.0443(17) 0.0001(15) 0.0014(13) -0.0056(15)
C6 0.0456(15) 0.0496(18) 0.0426(16) 0.0028(13) 0.0046(13) 0.0018(13)
C13 0.0452(16) 0.066(2) 0.063(2) 0.0157(17) 0.0196(15) 0.0059(15)
C20 0.070(2) 0.066(2) 0.071(2) 0.0101(19) 0.0334(19) 0.0147(19)
C19 0.091(3) 0.061(2) 0.094(3) -0.002(2) 0.054(3) 0.008(2)
C18 0.087(3) 0.072(3) 0.081(3) -0.022(2) 0.047(2) -0.015(2)
C1 0.117(4) 0.085(4) 0.157(6) 0.005(4) -0.090(4) -0.003(3)
C2 0.091(3) 0.174(6) 0.128(5) 0.083(4) -0.063(3) -0.069(4)
O1W 0.0583(14) 0.0742(17) 0.0794(17) 0.0003(14) 0.0132(13) -0.0089(12)

loop_
_atom_type_symbol
_atom_type_description
_atom_type_scat_dispersion_real
_atom_type_scat_dispersion_imag
_atom_type_scat_source
C C 0.0033 0.0016 'International Tables Vol C Tables 4.2.6.8 and 6.1.1.4'
H H 0.0000 0.0000 'International Tables Vol C Tables 4.2.6.8 and 6.1.1.4'
N N 0.0061 0.0033 'International Tables Vol C Tables 4.2.6.8 and 6.1.1.4'
O O 0.0106 0.0060 'International Tables Vol C Tables 4.2.6.8 and 6.1.1.4'
S S 0.1246 0.1234 'International Tables Vol C Tables 4.2.6.8 and 6.1.1.4'

loop_
_geom_angle_atom_site_label_1
_geom_angle_atom_site_label_2
_geom_angle_atom_site_label_3
_geom_angle
C7 S6 C8 102.34(14)
C6 S4 C14 94.87(14)
C4 S1 C5 93.00(16)
C14 S5 C15 98.41(15)
C3 S2 C5 93.15(15)
C7 S3 C6 95.12(14)
C4 O3 C1 109.9(3)
N1 C9 C10 118.7(3)
N1 C9 C8 114.9(3)
C10 C9 C8 126.4(3)
O1 N1 C13 119.8(3)
O1 N1 C9 119.6(2)
C13 N1 C9 120.5(3)
C3 O4 C2 109.3(3)
O2 N2 C20 120.1(3)
O2 N2 C16 119.4(3)
C20 N2 C16 120.5(3)
C6 C5 S2 122.1(2)
C6 C5 S1 121.5(2)
S2 C5 S1 116.38(16)
C3 C4 O3 126.1(3)
C3 C4 S1 118.3(2)
O3 C4 S1 115.5(3)
C16 C15 S5 110.7(2)
C7 C14 S5 125.5(2)
C7 C14 S4 117.3(2)
S5 C14 S4 117.03(17)
C14 C7 S3 117.5(2)
C14 C7 S6 123.3(2)
S3 C7 S6 118.82(17)
C13 C12 C11 120.1(3)
C9 C8 S6 115.6(2)
N2 C16 C17 118.6(3)
N2 C16 C15 117.4(3)
C17 C16 C15 124.0(3)
C18 C17 C16 121.3(4)
C12 C11 C10 118.8(3)
C9 C10 C11 120.5(3)
C4 C3 O4 124.9(3)
C4 C3 S2 119.2(2)
O4 C3 S2 115.9(3)
C5 C6 S4 123.5(2)
C5 C6 S3 122.2(3)
S4 C6 S3 114.28(16)
C12 C13 N1 121.4(3)
N2 C20 C19 121.0(4)
C20 C19 C18 120.2(4)
C19 C18 C17 118.3(4)
C2 C1 O3 123.5(5)
C1 C2 O4 123.7(4)

loop_
_geom_bond_atom_site_label_1
_geom_bond_atom_site_label_2
_geom_bond_distance
S6 C7 1.754(3)
S6 C8 1.807(3)
S4 C6 1.759(3)
S4 C14 1.763(3)
S1 C4 1.756(3)
S1 C5 1.765(3)
S5 C14 1.749(3)
S5 C15 1.852(3)
S2 C3 1.743(3)
S2 C5 1.761(3)
S3 C7 1.752(3)
S3 C6 1.761(3)
O3 C4 1.374(4)
O3 C1 1.396(5)
O1 N1 1.313(3)
C9 N1 1.366(4)
C9 C10 1.378(4)
C9 C8 1.499(4)
N1 C13 1.359(4)
O2 N2 1.312(4)
O4 C3 1.380(4)
O4 C2 1.410(6)
N2 C20 1.351(5)
N2 C16 1.359(4)
C5 C6 1.338(4)
C4 C3 1.315(5)
C15 C16 1.485(5)
C14 C7 1.340(4)
C12 C13 1.345(5)
C12 C11 1.371(5)
C16 C17 1.381(5)
C17 C18 1.374(6)
C11 C10 1.394(5)
C20 C19 1.359(6)
C19 C18 1.370(6)
C1 C2 1.331(7)
